data_7012632
loop_
_publ_author_name
'Dean, Philip A. W.'
'Fisher, Keith'
'Craig, Don'
'Jennings, Michael'
'Ohene-Fianko, Ohenewa'
'Scudder, Marcia'
'Willett, Gary'
'Dance, Ian'

_publ_section_title
;
 Nanoclusters of phenylphosphonium cations and cyanoferrate anions in
 the gas phase, and the principles of association of these ions in
 crystals
;
_journal_issue 8
_journal_name_full 'Dalton Transactions'
_journal_page_first 1520
_journal_paper_doi 10.1039/b212488b
_journal_year 2003
_chemical_formula_moiety '2(C24 H20 P 1+),C5 Fe N6 O 2-'
_chemical_formula_sum 'C53 H40 Fe N6 O P2'
_chemical_formula_weight 894.7
_space_group_IT_number 14
_symmetry_cell_setting monoclinic
_symmetry_space_group_name_Hall '-P 2ybc'
_symmetry_space_group_name_H-M 'P 1 21/c 1'
_atom_type_scat_source 'International Tables for X-ray Crystallography, Vol. IV'
_audit_creation_method 'RAELSPUB and manual entry'
_cell_angle_alpha 90
_cell_angle_beta 104.57(3)
_cell_angle_gamma 90
_cell_formula_units_Z 4
_cell_length_a 8.993(7)
_cell_length_b 21.378(8)
_cell_length_c 24.324(18)
_cell_measurement_reflns_used 10
_cell_measurement_temperature 294
_cell_measurement_theta_max 11
_cell_measurement_theta_min 10
_cell_volume 4526(5)
_computing_cell_refinement 'CAD4 Version 5.0, 1989'
_computing_data_collection 'CAD4 Version 5.0, 1989'
_computing_data_reduction 'Local program'
_computing_molecular_graphics 'ORTEP-II, (Johnson, 1976)'
_computing_publication_material 'Local programs'
_computing_structure_refinement 'RAELS, (Rae, 1989)'
_computing_structure_solution 'SIR92 (Altomare et al, 1994)'
_diffrn_measurement_device_type 'Nonius CAD-4'
_diffrn_measurement_method \w--2\q
_diffrn_radiation_type 'Mo K\a'
_diffrn_radiation_wavelength 0.71073
_diffrn_reflns_av_R_equivalents 0.009
_diffrn_reflns_limit_h_max 9
_diffrn_reflns_limit_h_min -9
_diffrn_reflns_limit_k_max 23
_diffrn_reflns_limit_k_min 0
_diffrn_reflns_limit_l_max 26
_diffrn_reflns_limit_l_min 0
_diffrn_reflns_number 6054
_diffrn_reflns_theta_max 23
_diffrn_standards_decay_% 0
_diffrn_standards_interval_time 30min
_diffrn_standards_number 1
_exptl_absorpt_coefficient_mu 0.445
_exptl_absorpt_correction_T_max 0.95
_exptl_absorpt_correction_T_min 0.92
_exptl_absorpt_correction_type analytical
_exptl_absorpt_process_details '(DeMeulenaer & Tompa, 1965)'
_exptl_crystal_colour brown
_exptl_crystal_density_diffrn 1.31
_exptl_crystal_density_method 'not measured'
_exptl_crystal_description multifacetted
_exptl_crystal_F_000 1856.0
_exptl_crystal_size_max 0.21
_exptl_crystal_size_mid 0.20
_exptl_crystal_size_min 0.17
_refine_diff_density_max 0.35
_refine_diff_density_min -0.34
_refine_ls_extinction_method none
_refine_ls_goodness_of_fit_ref 1.49
_refine_ls_hydrogen_treatment noref
_refine_ls_number_parameters 285
_refine_ls_number_reflns 4598
_refine_ls_R_factor_gt 0.033
_refine_ls_shift/su_max 0.013
_refine_ls_structure_factor_coef F
_refine_ls_weighting_details 'w = 1/[\s^2^(F) + 0.0004F^2^]'
_refine_ls_weighting_scheme calc
_refine_ls_wR_factor_ref 0.045
_reflns_number_gt 4598
_reflns_number_total 5892
_reflns_threshold_expression I>2\s(I)
_cod_data_source_file b212488b.txt
_cod_data_source_block DID112
_cod_original_cell_volume 4526(4)
_cod_original_sg_symbol_H-M 'P 21/c'
_cod_original_formula_sum 'C53 H40 Fe1 N6 O1 P2'
_cod_database_code 7012632

loop_
_symmetry_equiv_pos_site_id
_symmetry_equiv_pos_as_xyz
1 x,y,z
2 -x,1/2+y,1/2-z
3 -x,-y,-z
4 x,1/2-y,1/2+z

loop_
_atom_site_label
_atom_site_fract_x
_atom_site_fract_y
_atom_site_fract_z
_atom_site_U_iso_or_equiv
_atom_site_adp_type
_atom_site_type_symbol
_atom_site_occupancy
P1A 0.62862(8) 0.37622(3) 0.54969(3) 0.0365(2) Uani P 1.0
C1A 0.75152(21) 0.44101(8) 0.57978(7) 0.0416(7) Uani C 1.0
C2A 0.79633(23) 0.48600(10) 0.54603(7) 0.0509(6) Uani C 1.0
C3A 0.88921(24) 0.53494(9) 0.57140(10) 0.0601(9) Uani C 1.0
C4A 0.93673(23) 0.53903(9) 0.62945(10) 0.0630(8) Uani C 1.0
C5A 0.89280(24) 0.49471(11) 0.66298(7) 0.0665(7) Uani C 1.0
C6A 0.79996(24) 0.44537(9) 0.63854(8) 0.0545(7) Uani C 1.0
C7A 0.45708(19) 0.38099(8) 0.57420(8) 0.0379(7) Uani C 1.0
C8A 0.41127(22) 0.43743(8) 0.59295(9) 0.0531(8) Uani C 1.0
C9A 0.27485(25) 0.44043(9) 0.60932(10) 0.067(1) Uani C 1.0
C10A 0.1854(2) 0.3881(1) 0.6071(1) 0.0663(9) Uani C 1.0
C11A 0.2301(2) 0.3322(1) 0.5886(1) 0.0682(8) Uani C 1.0
C12A 0.36612(23) 0.32811(8) 0.57199(9) 0.0537(7) Uani C 1.0
C13A 0.71993(22) 0.30273(8) 0.57279(7) 0.0380(8) Uani C 1.0
C14A 0.74379(26) 0.28585(9) 0.62947(7) 0.0553(8) Uani C 1.0
C15A 0.80921(28) 0.22848(10) 0.64752(7) 0.069(1) Uani C 1.0
C16A 0.85026(27) 0.18852(9) 0.60974(8) 0.062(1) Uani C 1.0
C17A 0.82695(27) 0.20497(9) 0.55372(8) 0.0620(9) Uani C 1.0
C18A 0.76170(25) 0.26210(9) 0.53472(6) 0.0515(8) Uani C 1.0
C19A 0.58057(20) 0.37893(9) 0.47345(6) 0.0419(9) Uani C 1.0
C20A 0.42840(20) 0.37317(10) 0.44292(8) 0.0546(9) Uani C 1.0
C21A 0.39251(21) 0.37470(11) 0.38420(8) 0.070(1) Uani C 1.0
C22A 0.50631(26) 0.38184(11) 0.35630(7) 0.068(1) Uani C 1.0
C23A 0.65678(25) 0.38755(10) 0.38625(8) 0.059(1) Uani C 1.0
C24A 0.69535(18) 0.38615(10) 0.44499(8) 0.0480(8) Uani C 1.0
P1B 0.32168(8) 0.07944(3) 0.63319(3) 0.0339(2) Uani P 1.0
C1B 0.14275(17) 0.03884(8) 0.61998(7) 0.0356(7) Uani C 1.0
C2B 0.03163(21) 0.04556(8) 0.56912(7) 0.0416(7) Uani C 1.0
C3B -0.10667(19) 0.01421(10) 0.56133(8) 0.0514(8) Uani C 1.0
C4B -0.13393(19) -0.02325(9) 0.60351(9) 0.056(1) Uani C 1.0
C5B -0.02456(23) -0.03005(9) 0.65382(8) 0.054(1) Uani C 1.0
C6B 0.11457(20) 0.00085(9) 0.66255(7) 0.0434(7) Uani C 1.0
C7B 0.46935(19) 0.02736(8) 0.66975(7) 0.0371(6) Uani C 1.0
C8B 0.45904(19) -0.03594(8) 0.65657(8) 0.0459(6) Uani C 1.0
C9B 0.57228(24) -0.07629(7) 0.68542(9) 0.0569(5) Uani C 1.0
C10B 0.69387(21) -0.05396(9) 0.72674(9) 0.0610(8) Uani C 1.0
C11B 0.70459(19) 0.00852(10) 0.73992(8) 0.0622(8) Uani C 1.0
C12B 0.59270(22) 0.04972(7) 0.71163(8) 0.0494(5) Uani C 1.0
C13B 0.31686(21) 0.14759(8) 0.67575(8) 0.0385(6) Uani C 1.0
C14B 0.42474(22) 0.19449(9) 0.67746(9) 0.0519(6) Uani C 1.0
C15B 0.42463(24) 0.24646(8) 0.71133(10) 0.0642(6) Uani C 1.0
C16B 0.31879(25) 0.25166(9) 0.74301(9) 0.0613(7) Uani C 1.0
C17B 0.21199(23) 0.20547(10) 0.74147(9) 0.0589(7) Uani C 1.0
C18B 0.20995(20) 0.15309(9) 0.70790(9) 0.0487(5) Uani C 1.0
C19B 0.36235(20) 0.10563(8) 0.56858(7) 0.0360(8) Uani C 1.0
C20B 0.47930(21) 0.07880(9) 0.54861(8) 0.0498(8) Uani C 1.0
C21B 0.50700(23) 0.10017(11) 0.49843(8) 0.063(1) Uani C 1.0
C22B 0.41964(24) 0.14749(10) 0.46859(8) 0.059(1) Uani C 1.0
C23B 0.30400(23) 0.17415(9) 0.48812(8) 0.0536(9) Uani C 1.0
C24B 0.27425(20) 0.15353(9) 0.53820(8) 0.0437(7) Uani C 1.0
Fe 0.85512(4) 0.22378(2) 0.35590(2) 0.0361(1) Uani Fe 1.0
C1Cy1 0.8725(3) 0.1538(1) 0.4082(1) 0.0412(7) Uani C 1.0
N1Cy1 0.8674(3) 0.1152(1) 0.4402(1) 0.0572(7) Uani N 1.0
C1Cy2 0.9661(3) 0.2769(1) 0.4174(1) 0.0421(7) Uani C 1.0
N1Cy2 1.0319(3) 0.3098(1) 0.4521(1) 0.0628(8) Uani N 1.0
C1Cy3 0.7854(4) 0.1686(1) 0.2911(1) 0.0459(7) Uani C 1.0
N1Cy3 0.7425(3) 0.1366(1) 0.2527(1) 0.0639(8) Uani N 1.0
C1Cy4 1.0579(4) 0.2010(1) 0.3480(1) 0.0418(7) Uani C 1.0
N1Cy4 1.1764(3) 0.1874(1) 0.3429(1) 0.0605(8) Uani N 1.0
C1Cy5 0.8612(3) 0.2946(2) 0.3059(1) 0.0420(7) Uani C 1.0
N1Cy5 0.8622(3) 0.3387(1) 0.2797(1) 0.0589(7) Uani N 1.0
N1 0.6809(3) 0.2362(1) 0.3633(1) 0.0433(6) Uani N 1.0
O1 0.5591(3) 0.2393(1) 0.3696(1) 0.0715(7) Uani O 1.0
HC2A 0.7617 0.4831 0.5037 0.063 Uani H 1.0
HC3A 0.9218 0.5675 0.5473 0.076 Uani H 1.0
HC4A 1.0039 0.5746 0.6475 0.075 Uani H 1.0
HC5A 0.9280 0.4981 0.7053 0.089 Uani H 1.0
HC6A 0.7680 0.4131 0.6630 0.067 Uani H 1.0
HC8A 0.4764 0.4756 0.5946 0.071 Uani H 1.0
HC9A 0.2413 0.4809 0.6229 0.094 Uani H 1.0
HC10A 0.0870 0.3906 0.6190 0.083 Uani H 1.0
HC11A 0.1642 0.2943 0.5871 0.097 Uani H 1.0
HC12A 0.3987 0.2874 0.5585 0.071 Uani H 1.0
HC14A 0.7139 0.3150 0.6570 0.075 Uani H 1.0
HC15A 0.8267 0.2161 0.6883 0.100 Uani H 1.0
HC16A 0.8975 0.1471 0.6231 0.076 Uani H 1.0
HC17A 0.8572 0.1755 0.5265 0.086 Uani H 1.0
HC18A 0.7447 0.2741 0.4939 0.070 Uani H 1.0
HC20A 0.3454 0.3680 0.4632 0.062 Uani H 1.0
HC21A 0.2831 0.3706 0.3620 0.090 Uani H 1.0
HC22A 0.4794 0.3829 0.3138 0.084 Uani H 1.0
HC23A 0.7390 0.3927 0.3655 0.070 Uani H 1.0
HC24A 0.8051 0.3903 0.4668 0.053 Uani H 1.0
HC2B 0.0514 0.0729 0.5383 0.045 Uani H 1.0
HC3B -0.1871 0.0189 0.5248 0.061 Uani H 1.0
HC4B -0.2342 -0.0458 0.5975 0.068 Uani H 1.0
HC5B -0.0455 -0.0575 0.6843 0.068 Uani H 1.0
HC6B 0.1943 -0.0041 0.6992 0.048 Uani H 1.0
HC8B 0.3704 -0.0523 0.6264 0.055 Uani H 1.0
HC9B 0.5654 -0.1219 0.6761 0.073 Uani H 1.0
HC10B 0.7752 -0.0834 0.7474 0.075 Uani H 1.0
HC11B 0.7937 0.0244 0.7701 0.083 Uani H 1.0
HC12B 0.6006 0.0953 0.7213 0.060 Uani H 1.0
HC14B 0.5019 0.1907 0.6544 0.065 Uani H 1.0
HC15B 0.5021 0.2804 0.7127 0.088 Uani H 1.0
HC16B 0.3195 0.2894 0.7674 0.074 Uani H 1.0
HC17B 0.1353 0.2097 0.7647 0.077 Uani H 1.0
HC18B 0.1320 0.1194 0.7068 0.061 Uani H 1.0
HC20B 0.5430 0.0443 0.5703 0.062 Uani H 1.0
HC21B 0.5911 0.0810 0.4838 0.086 Uani H 1.0
HC22B 0.4404 0.1627 0.4323 0.072 Uani H 1.0
HC23B 0.2409 0.2086 0.4661 0.068 Uani H 1.0
HC24B 0.1899 0.1730 0.5524 0.053 Uani H 1.0

loop_
_atom_site_aniso_label
_atom_site_aniso_U_11
_atom_site_aniso_U_22
_atom_site_aniso_U_33
_atom_site_aniso_U_12
_atom_site_aniso_U_13
_atom_site_aniso_U_23
_atom_site_aniso_type_symbol
P1A 0.0372(4) 0.0367(4) 0.0358(4) 0.0043(3) 0.0097(3) -0.0003(3) P
C1A 0.035(1) 0.0420(9) 0.047(1) 0.0048(8) 0.0088(8) 0.0014(7) C
C2A 0.046(1) 0.045(1) 0.0633(8) -0.0011(8) 0.0163(9) 0.0043(8) C
C3A 0.047(1) 0.046(1) 0.090(1) -0.0027(8) 0.021(1) -0.0027(9) C
C4A 0.041(1) 0.052(1) 0.093(1) -0.0004(9) 0.012(1) -0.017(1) C
C5A 0.058(1) 0.067(1) 0.0676(9) -0.006(1) 0.003(1) -0.017(1) C
C6A 0.052(1) 0.058(1) 0.049(1) -0.0027(8) 0.0044(9) -0.0049(8) C
C7A 0.0378(9) 0.040(1) 0.034(1) 0.0041(7) 0.0055(8) -0.0003(9) C
C8A 0.0545(9) 0.0467(9) 0.063(1) 0.0092(7) 0.0239(9) -0.005(1) C
C9A 0.061(1) 0.068(1) 0.079(2) 0.017(1) 0.034(1) -0.001(1) C
C10A 0.0487(9) 0.086(2) 0.069(2) 0.0092(9) 0.025(1) 0.004(2) C
C11A 0.052(1) 0.076(1) 0.083(2) -0.009(1) 0.029(1) -0.005(1) C
C12A 0.0482(9) 0.0512(9) 0.065(1) -0.0071(8) 0.0206(9) -0.006(1) C
C13A 0.036(1) 0.0431(9) 0.0337(9) 0.0041(8) 0.0069(9) -0.0021(7) C
C14A 0.074(1) 0.0552(9) 0.0371(9) 0.0206(9) 0.0139(9) 0.0057(7) C
C15A 0.097(2) 0.061(1) 0.0479(9) 0.030(1) 0.017(1) 0.0120(9) C
C16A 0.075(2) 0.0517(9) 0.056(1) 0.021(1) 0.009(1) 0.0046(8) C
C17A 0.078(2) 0.0531(9) 0.052(1) 0.025(1) 0.011(1) -0.0031(8) C
C18A 0.063(1) 0.0506(9) 0.0404(8) 0.0177(9) 0.0115(9) -0.0035(7) C
C19A 0.048(1) 0.038(2) 0.0411(7) 0.011(1) 0.0134(6) 0.0018(7) C
C20A 0.0512(9) 0.064(1) 0.0454(7) 0.020(1) 0.0055(7) -0.0057(8) C
C21A 0.075(1) 0.082(2) 0.0450(7) 0.033(1) 0.0011(8) -0.0069(9) C
C22A 0.102(2) 0.061(2) 0.0412(7) 0.030(2) 0.0149(6) 0.0027(7) C
C23A 0.095(1) 0.044(1) 0.0467(7) 0.010(1) 0.0309(8) 0.0030(9) C
C24A 0.0642(9) 0.039(1) 0.0465(7) 0.005(1) 0.0250(7) 0.0007(8) C
P1B 0.0350(4) 0.0337(4) 0.0326(4) 0.0003(3) 0.0079(3) -0.0022(3) P
C1B 0.0351(7) 0.034(1) 0.0377(9) 0.0049(7) 0.0093(6) -0.0047(8) C
C2B 0.0364(7) 0.040(1) 0.0445(9) 0.0054(7) 0.0034(7) -0.0075(7) C
C3B 0.0366(7) 0.047(1) 0.066(1) 0.0027(7) 0.0040(7) -0.0138(9) C
C4B 0.0405(8) 0.049(1) 0.082(2) -0.0037(8) 0.0177(7) -0.013(1) C
C5B 0.0494(9) 0.049(1) 0.070(1) -0.0059(9) 0.0244(8) -0.004(1) C
C6B 0.0444(8) 0.041(1) 0.0475(9) -0.0001(7) 0.0166(6) -0.0010(8) C
C7B 0.0356(9) 0.0417(8) 0.034(1) -0.0002(7) 0.0094(7) -0.0001(7) C
C8B 0.0426(9) 0.0399(9) 0.055(1) 0.0017(7) 0.0124(7) 0.0015(7) C
C9B 0.051(1) 0.0477(8) 0.073(2) 0.0093(8) 0.0165(9) 0.0110(8) C
C10B 0.052(1) 0.067(1) 0.062(1) 0.017(1) 0.0101(9) 0.015(1) C
C11B 0.0498(9) 0.074(1) 0.054(1) 0.0136(9) -0.0041(8) 0.001(1) C
C12B 0.0418(9) 0.0566(8) 0.043(1) 0.0044(7) -0.0009(7) -0.0050(8) C
C13B 0.038(1) 0.0405(9) 0.036(1) 0.0010(7) 0.0067(9) -0.0028(8) C
C14B 0.060(1) 0.0453(9) 0.053(1) -0.0118(8) 0.0185(9) -0.0108(8) C
C15B 0.079(2) 0.0489(9) 0.066(2) -0.0132(9) 0.021(1) -0.0186(9) C
C16B 0.068(2) 0.054(1) 0.058(1) 0.0046(9) 0.010(1) -0.020(1) C
C17B 0.053(1) 0.067(1) 0.056(1) 0.0054(9) 0.013(1) -0.023(1) C
C18B 0.043(1) 0.058(1) 0.047(1) 0.0001(7) 0.0135(8) -0.0141(8) C
C19B 0.037(1) 0.032(1) 0.0372(8) -0.0017(9) 0.0065(7) -0.0013(7) C
C20B 0.048(1) 0.059(1) 0.0459(8) 0.0089(8) 0.0173(8) 0.0045(8) C
C21B 0.060(1) 0.083(2) 0.051(1) 0.007(1) 0.025(1) 0.0090(9) C
C22B 0.064(2) 0.069(2) 0.0449(9) -0.008(1) 0.0166(9) 0.0085(9) C
C23B 0.065(2) 0.050(1) 0.0444(9) -0.0023(9) 0.0106(8) 0.0102(9) C
C24B 0.051(1) 0.037(1) 0.0416(8) 0.0024(7) 0.0080(7) 0.0051(7) C
Fe 0.0414(3) 0.0343(2) 0.0328(2) 0.0050(2) 0.0100(2) 0.0016(2) Fe
C1Cy1 0.051(2) 0.041(2) 0.033(2) 0.007(1) 0.013(1) -0.002(2) C
N1Cy1 0.079(2) 0.049(2) 0.048(2) 0.010(2) 0.023(1) 0.007(1) N
C1Cy2 0.045(2) 0.042(2) 0.039(2) 0.006(2) 0.011(1) 0.001(2) C
N1Cy2 0.067(2) 0.059(2) 0.056(2) 0.003(2) 0.004(2) -0.011(2) N
C1Cy3 0.058(2) 0.042(2) 0.038(2) 0.005(2) 0.012(2) 0.007(2) C
N1Cy3 0.089(2) 0.056(2) 0.043(2) -0.004(2) 0.009(2) -0.007(2) N
C1Cy4 0.052(2) 0.039(2) 0.037(2) 0.005(2) 0.015(2) 0.007(1) C
N1Cy4 0.060(2) 0.067(2) 0.063(2) 0.017(2) 0.031(2) 0.018(2) N
C1Cy5 0.047(2) 0.042(2) 0.037(2) 0.006(1) 0.010(1) -0.004(2) C
N1Cy5 0.087(2) 0.043(2) 0.047(2) 0.007(2) 0.019(2) 0.008(1) N
N1 0.046(2) 0.039(2) 0.045(2) 0.001(1) 0.013(1) 0.003(1) N
O1 0.050(2) 0.070(2) 0.101(2) 0.003(1) 0.032(1) 0.006(1) O

loop_
_geom_angle_atom_site_label_1
_geom_angle_atom_site_label_2
_geom_angle_atom_site_label_3
_geom_angle
_geom_angle_site_symmetry_1
_geom_angle_site_symmetry_2
_geom_angle_site_symmetry_3
_geom_angle_publ_flag
C1A P1A C7A 108.16(9) 1_555 1_555 1_555 no
C1A P1A C13A 111.02(9) 1_555 1_555 1_555 no
C1A P1A C19A 110.91(9) 1_555 1_555 1_555 no
C7A P1A C13A 108.06(9) 1_555 1_555 1_555 no
C7A P1A C19A 109.76(9) 1_555 1_555 1_555 no
C13A P1A C19A 108.87(9) 1_555 1_555 1_555 no
P1A C1A C2A 122.0(1) 1_555 1_555 1_555 no
P1A C1A C6A 118.0(1) 1_555 1_555 1_555 no
C2A C1A C6A 119.97(9) 1_555 1_555 1_555 no
C1A C2A C3A 119.52(8) 1_555 1_555 1_555 no
C2A C3A C4A 120.28(8) 1_555 1_555 1_555 no
C3A C4A C5A 120.4(1) 1_555 1_555 1_555 no
C4A C5A C6A 120.28(8) 1_555 1_555 1_555 no
C1A C6A C5A 119.52(8) 1_555 1_555 1_555 no
P1A C7A C8A 120.7(1) 1_555 1_555 1_555 no
P1A C7A C12A 119.3(1) 1_555 1_555 1_555 no
P1A C13A C14A 118.8(1) 1_555 1_555 1_555 no
P1A C13A C18A 121.2(1) 1_555 1_555 1_555 no
P1A C19A C20A 119.9(1) 1_555 1_555 1_555 no
P1A C19A C24A 120.2(1) 1_555 1_555 1_555 no
C1B P1B C7B 108.05(9) 1_555 1_555 1_555 no
C1B P1B C13B 110.32(9) 1_555 1_555 1_555 no
C1B P1B C19B 111.59(9) 1_555 1_555 1_555 no
C7B P1B C13B 109.95(9) 1_555 1_555 1_555 no
C7B P1B C19B 109.93(9) 1_555 1_555 1_555 no
C13B P1B C19B 107.01(9) 1_555 1_555 1_555 no
P1B C1B C2B 121.6(1) 1_555 1_555 1_555 no
P1B C1B C6B 118.4(1) 1_555 1_555 1_555 no
P1B C7B C8B 119.6(1) 1_555 1_555 1_555 no
P1B C7B C12B 120.4(1) 1_555 1_555 1_555 no
P1B C13B C14B 119.1(1) 1_555 1_555 1_555 no
P1B C13B C18B 121.0(1) 1_555 1_555 1_555 no
P1B C19B C20B 121.2(1) 1_555 1_555 1_555 no
P1B C19B C24B 118.8(1) 1_555 1_555 1_555 no
C1Cy1 Fe C1Cy2 90.3(1) 1_555 1_555 1_555 no
C1Cy1 Fe C1Cy3 91.2(1) 1_555 1_555 1_555 no
C1Cy1 Fe C1Cy4 87.1(1) 1_555 1_555 1_555 no
C1Cy1 Fe C1Cy5 174.0(1) 1_555 1_555 1_555 no
C1Cy1 Fe N1 88.5(1) 1_555 1_555 1_555 no
C1Cy2 Fe C1Cy3 168.1(1) 1_555 1_555 1_555 no
C1Cy2 Fe C1Cy4 84.8(1) 1_555 1_555 1_555 no
C1Cy2 Fe C1Cy5 86.4(1) 1_555 1_555 1_555 no
C1Cy2 Fe N1 98.1(1) 1_555 1_555 1_555 no
C1Cy3 Fe C1Cy4 83.5(1) 1_555 1_555 1_555 no
C1Cy3 Fe C1Cy5 91.1(1) 1_555 1_555 1_555 no
C1Cy3 Fe N1 93.8(1) 1_555 1_555 1_555 no
C1Cy4 Fe C1Cy5 87.6(1) 1_555 1_555 1_555 no
C1Cy4 Fe N1 174.8(1) 1_555 1_555 1_555 no
C1Cy5 Fe N1 96.9(1) 1_555 1_555 1_555 no
Fe C1Cy1 N1Cy1 172.0(3) 1_555 1_555 1_555 no
Fe C1Cy2 N1Cy2 177.4(3) 1_555 1_555 1_555 no
Fe C1Cy3 N1Cy3 179.0(3) 1_555 1_555 1_555 no
Fe C1Cy4 N1Cy4 179.4(3) 1_555 1_555 1_555 no
Fe C1Cy5 N1Cy5 174.9(3) 1_555 1_555 1_555 no
Fe N1 O1 173.9(2) 1_555 1_555 1_555 no

loop_
_geom_bond_atom_site_label_1
_geom_bond_atom_site_label_2
_geom_bond_distance
_geom_bond_site_symmetry_1
_geom_bond_site_symmetry_2
_geom_bond_publ_flag
P1A C1A 1.808(2) 1_555 1_555 no
P1A C7A 1.791(2) 1_555 1_555 no
P1A C13A 1.796(2) 1_555 1_555 no
P1A C19A 1.796(2) 1_555 1_555 no
C1A C2A 1.388(1) 1_555 1_555 no
C1A C6A 1.388(1) 1_555 1_555 no
C2A C3A 1.383(1) 1_555 1_555 no
C3A C4A 1.371(1) 1_555 1_555 no
C4A C5A 1.371(1) 1_555 1_555 no
C5A C6A 1.383(1) 1_555 1_555 no
P1B C1B 1.785(2) 1_555 1_555 no
P1B C7B 1.789(2) 1_555 1_555 no
P1B C13B 1.794(2) 1_555 1_555 no
P1B C19B 1.791(2) 1_555 1_555 no
Fe C1Cy1 1.944(3) 1_555 1_555 no
Fe C1Cy2 1.941(3) 1_555 1_555 no
Fe C1Cy3 1.942(3) 1_555 1_555 no
Fe C1Cy4 1.944(3) 1_555 1_555 no
Fe C1Cy5 1.952(3) 1_555 1_555 no
Fe N1 1.644(3) 1_555 1_555 no
C1Cy1 N1Cy1 1.144(3) 1_555 1_555 no
C1Cy2 N1Cy2 1.145(4) 1_555 1_555 no
C1Cy3 N1Cy3 1.144(4) 1_555 1_555 no
C1Cy4 N1Cy4 1.141(3) 1_555 1_555 no
C1Cy5 N1Cy5 1.140(4) 1_555 1_555 no
N1 O1 1.145(3) 1_555 1_555 no
